data_9000368
loop_
_publ_author_name
'Pillars, W. W.'
'Peacor, D. R.'

_publ_section_title
;
 The crystal structure of beta eucryptite as a function of temperature
 T = 200 C
;
_journal_name_full 'American Mineralogist'
_journal_page_first 681
_journal_page_last 690
_journal_volume 58
_journal_year 1973
_chemical_formula_sum 'Al Li O4 Si'
_chemical_name_mineral Eucryptite
_space_group_IT_number 181
_symmetry_space_group_name_Hall 'P 64 2 (0 0 2)'
_symmetry_space_group_name_H-M 'P 64 2 2'
_cell_angle_alpha 90
_cell_angle_beta 90
_cell_angle_gamma 120
_cell_length_a 10.499
_cell_length_b 10.499
_cell_length_c 11.197
_cell_formula_units_Z 12
_cell_volume 1068.878
_database_code_amcsd 0000377
_diffrn_ambient_temperature 473.15
_exptl_crystal_density_diffrn 2.349
_cod_original_formula_sum 'Si Al Li O4'
_cod_database_code 9000368

loop_
_space_group_symop_operation_xyz
x,y,z
x,x-y,2/3-z
x-y,x,2/3+z
y,x,1/3-z
-y,x-y,1/3+z
-x+y,y,-z
-x,-y,z
-x,-x+y,2/3-z
-x+y,-x,2/3+z
-y,-x,1/3-z
y,-x+y,1/3+z
x-y,-y,-z

loop_
_atom_site_label
_atom_site_fract_x
_atom_site_fract_y
_atom_site_fract_z
_atom_site_U_iso_or_equiv
Si1 0.24990 0.00000 0.00000 0.00469
Si2 0.24760 0.49520 0.00000 0.00697
Al1 0.25320 0.00000 0.50000 0.00621
Al2 0.24990 0.49980 0.50000 0.00811
Li1 0.00000 0.00000 0.50000 0.02153
Li2 0.50000 0.00000 0.00000 0.07726
Li3 0.50000 0.00000 0.32400 0.02280
O1 0.08600 0.19470 0.24350 0.01254
O2 0.60380 0.70060 0.26550 0.01026
O3 0.10670 0.71060 0.25720 0.02330
O4 0.59060 0.20170 0.24990 0.01393

loop_
_cod_related_entry_id
_cod_related_entry_database
_cod_related_entry_code
1 AMCSD 0000377
